data_7718272
loop_
_publ_author_name
'Samuel, Calvin'
'Pramod, Velpula'
'V S, Swandhana'
'Steiner, Alexander'
'Baskar, Viswanathan'

_publ_section_title
;
 Functionalized organotellurium macrocycles: tuning their optical bandgap
 and investigation of their catalytic activity.
;
_journal_issue 14
_journal_name_full 'Dalton transactions (Cambridge, England : 2003)'
_journal_page_first 5747
_journal_page_last 5752
_journal_paper_doi 10.1039/d4dt03388d
_journal_volume 54
_journal_year 2025
_chemical_formula_sum 'C74 H76 I2 O14 P2 Te4'
_chemical_formula_weight 2015.48
_space_group_crystal_system triclinic
_space_group_IT_number 2
_space_group_name_Hall '-P 1'
_space_group_name_H-M_alt 'P -1'
_atom_sites_solution_hydrogens geom
_audit_creation_method SHELXL-2019/3
_audit_update_record
;
2024-12-03 deposited with the CCDC.	2025-03-06 downloaded from the CCDC.
;
_cell_angle_alpha 78.761(2)
_cell_angle_beta 81.495(2)
_cell_angle_gamma 85.877(2)
_cell_formula_units_Z 2
_cell_length_a 15.0680(3)
_cell_length_b 17.3015(6)
_cell_length_c 19.5456(5)
_cell_measurement_reflns_used 27463
_cell_measurement_temperature 298(2)
_cell_measurement_theta_max 26.3580
_cell_measurement_theta_min 2.0920
_cell_volume 4938.0(2)
_computing_structure_refinement 'SHELXL-2019/2 (Sheldrick, 2019)'
_computing_structure_solution 'SHELXT 2018/2 (Sheldrick, 2018)'
_diffrn_ambient_temperature 298(2)
_diffrn_detector 'CCD plate'
_diffrn_detector_area_resol_mean 10.0000
_diffrn_detector_type HyPix3000
_diffrn_measured_fraction_theta_full 0.995
_diffrn_measured_fraction_theta_max 0.995
_diffrn_measurement_device 'four-circle diffractometer'
_diffrn_measurement_device_type 'XtaLAB Synergy, Single source at offset/far, HyPix3000'
_diffrn_measurement_method '\w scans'
_diffrn_radiation_monochromator mirror
_diffrn_radiation_type MoK\a
_diffrn_radiation_wavelength 0.71073
_diffrn_reflns_av_R_equivalents 0.1063
_diffrn_reflns_av_unetI/netI 0.0888
_diffrn_reflns_Laue_measured_fraction_full 0.995
_diffrn_reflns_Laue_measured_fraction_max 0.995
_diffrn_reflns_limit_h_max 17
_diffrn_reflns_limit_h_min -17
_diffrn_reflns_limit_k_max 20
_diffrn_reflns_limit_k_min -20
_diffrn_reflns_limit_l_max 23
_diffrn_reflns_limit_l_min -23
_diffrn_reflns_number 79163
_diffrn_reflns_point_group_measured_fraction_full 0.995
_diffrn_reflns_point_group_measured_fraction_max 0.995
_diffrn_reflns_theta_full 25.027
_diffrn_reflns_theta_max 25.027
_diffrn_reflns_theta_min 1.853
_diffrn_source 'micro-focus sealed X-ray tube'
_diffrn_source_type 'PhotonJet (Mo) X-ray Source'
_exptl_absorpt_coefficient_mu 1.874
_exptl_absorpt_correction_T_max 1.00000
_exptl_absorpt_correction_T_min 0.61438
_exptl_absorpt_correction_type multi-scan
_exptl_absorpt_process_details
;
CrysAlisPro 1.171.40.35a (Rigaku Oxford Diffraction, 2018)
Empirical absorption correction using spherical harmonics,
 implemented in SCALE3 ABSPACK scaling algorithm.
;
_exptl_crystal_colour 'clear yellowish yellow'
_exptl_crystal_colour_lustre clear
_exptl_crystal_colour_modifier yellowish
_exptl_crystal_colour_primary yellow
_exptl_crystal_density_diffrn 1.356
_exptl_crystal_description block
_exptl_crystal_F_000 1952
_exptl_crystal_size_max 0.1
_exptl_crystal_size_mid 0.05
_exptl_crystal_size_min 0.05
_refine_diff_density_max 0.604
_refine_diff_density_min -0.574
_refine_diff_density_rms 0.091
_refine_ls_extinction_method none
_refine_ls_goodness_of_fit_ref 0.980
_refine_ls_hydrogen_treatment constr
_refine_ls_matrix_type full
_refine_ls_number_parameters 844
_refine_ls_number_reflns 17366
_refine_ls_number_restraints 2324
_refine_ls_restrained_S_all 0.982
_refine_ls_R_factor_all 0.1155
_refine_ls_R_factor_gt 0.0549
_refine_ls_shift/su_max 0.001
_refine_ls_shift/su_mean 0.000
_refine_ls_structure_factor_coef Fsqd
_refine_ls_weighting_details 'w=1/[\s^2^(Fo^2^)+(0.0780P)^2^] where P=(Fo^2^+2Fc^2^)/3'
_refine_ls_weighting_scheme calc
_refine_ls_wR_factor_gt 0.1411
_refine_ls_wR_factor_ref 0.1716
_reflns_Friedel_coverage 0.000
_reflns_number_gt 8803
_reflns_number_total 17366
_reflns_threshold_expression 'I > 2\s(I)'
_cod_data_source_file d4dt03388d2.cif
_cod_data_source_block ITAM
_cod_depositor_comments
;
The following automatic conversions were performed:

data name '__exptl_absorpt_coefficient_mu' was replaced with
'_exptl_absorpt_coefficient_mu'.

Automatic conversion script
Id: cif_correct_tags 8170 2020-07-09 18:12:32Z antanas 

 Adding full bibliography for 7718271--7718272.cif.
;
_cod_database_code 7718272
_shelx_shelxl_version_number 2019/3
_shelx_space_group_comment
;
The symmetry employed for this shelxl refinement is uniquely defined
by the following loop, which should always be used as a source of
symmetry information in preference to the above space-group names.
They are only intended as comments.
;

loop_
_space_group_symop_operation_xyz
'x, y, z'
'-x, -y, -z'

loop_
_atom_site_label
_atom_site_type_symbol
_atom_site_fract_x
_atom_site_fract_y
_atom_site_fract_z
_atom_site_U_iso_or_equiv
_atom_site_adp_type
_atom_site_occupancy
_atom_site_site_symmetry_order
_atom_site_calc_flag
_atom_site_refinement_flags_posn
_atom_site_refinement_flags_adp
_atom_site_refinement_flags_occupancy
_atom_site_disorder_assembly
_atom_site_disorder_group
I1 I 0.86162(4) 1.09659(4) 0.01447(3) 0.0952(2) Uani 1 1 d . . . . .
I2 I 0.47241(4) 0.44519(4) 0.39207(3) 0.1102(2) Uani 1 1 d . . . . .
Te1 Te 0.93249(3) 0.91040(3) 0.12042(2) 0.07327(19) Uani 1 1 d . U . . .
Te2 Te 0.90541(3) 0.91150(3) -0.05309(3) 0.08035(19) Uani 1 1 d . U . . .
O1 O 0.8811(3) 0.8696(3) 0.0480(2) 0.0771(15) Uani 1 1 d . U . . .
O2 O 0.9825(3) 0.9401(4) 0.2198(3) 0.0930(17) Uani 1 1 d . U . . .
O3 O 1.0813(4) 1.0571(4) 0.1765(3) 0.121(2) Uani 1 1 d . U . . .
C11 C 0.8041(4) 0.9067(4) 0.1811(3) 0.072(2) Uani 1 1 d D U . . .
C12 C 0.7296(5) 0.9293(5) 0.1479(4) 0.085(3) Uani 1 1 d D U . . .
H12 H 0.736566 0.949015 0.099673 0.102 Uiso 1 1 calc R U . . .
C13 C 0.6435(4) 0.9231(5) 0.1858(4) 0.089(3) Uani 1 1 d D U . . .
H13 H 0.592788 0.937527 0.163499 0.106 Uiso 1 1 calc R U . . .
C14 C 0.6361(4) 0.8955(5) 0.2560(4) 0.088(3) Uani 1 1 d D U . . .
C15 C 0.7081(5) 0.8707(5) 0.2909(4) 0.084(2) Uani 1 1 d D U . . .
H15 H 0.700017 0.849348 0.338810 0.101 Uiso 1 1 calc R U . . .
C16 C 0.7932(5) 0.8781(5) 0.2533(4) 0.079(2) Uani 1 1 d D U . . .
H16 H 0.843373 0.864033 0.276311 0.095 Uiso 1 1 calc R U . . .
O10 O 0.5543(3) 0.8871(4) 0.2992(3) 0.110(2) Uani 1 1 d D U . . .
C17 C 0.4755(5) 0.9020(7) 0.2666(5) 0.149(5) Uani 1 1 d D U . . .
H17A H 0.423742 0.894291 0.301945 0.223 Uiso 1 1 calc R U . . .
H17B H 0.473896 0.955403 0.241237 0.223 Uiso 1 1 calc R U . . .
H17C H 0.475218 0.866468 0.234594 0.223 Uiso 1 1 calc R U . . .
C21 C 0.9718(5) 0.7950(4) 0.1651(4) 0.076(2) Uani 1 1 d D U . . .
C22 C 1.0567(6) 0.7799(5) 0.1806(5) 0.116(3) Uani 1 1 d D U . . .
H22 H 1.095901 0.820710 0.173982 0.140 Uiso 1 1 calc R U . . .
C23 C 1.0846(7) 0.7035(6) 0.2061(6) 0.149(5) Uani 1 1 d D U . . .
H23 H 1.143272 0.691953 0.215715 0.178 Uiso 1 1 calc R U . . .
C24 C 1.0258(8) 0.6454(6) 0.2172(6) 0.153(5) Uani 1 1 d D U . . .
C25 C 0.9398(6) 0.6591(5) 0.2044(6) 0.123(4) Uani 1 1 d D U . . .
H25 H 0.899680 0.618629 0.214582 0.148 Uiso 1 1 calc R U . . .
C26 C 0.9135(5) 0.7353(5) 0.1758(4) 0.092(3) Uani 1 1 d D U . . .
H26 H 0.855859 0.746090 0.163675 0.111 Uiso 1 1 calc R U . . .
O20 O 1.0533(10) 0.5630(7) 0.2303(12) 0.152(6) Uiso 0.61(3) 1 d D U P A 1
C27 C 1.1475(13) 0.5417(15) 0.228(2) 0.273(17) Uiso 0.61(3) 1 d D U P A 1
H27A H 1.155862 0.485293 0.237819 0.409 Uiso 0.61(3) 1 calc R U P A 1
H27B H 1.178433 0.562303 0.182410 0.409 Uiso 0.61(3) 1 calc R U P A 1
H27C H 1.171247 0.563303 0.263073 0.409 Uiso 0.61(3) 1 calc R U P A 1
O20' O 1.0404(15) 0.5724(12) 0.2658(18) 0.165(10) Uiso 0.39(3) 1 d D U P A 2
C27' C 1.118(3) 0.562(3) 0.299(3) 0.31(3) Uiso 0.39(3) 1 d D U P A 2
H27D H 1.118202 0.511235 0.329125 0.471 Uiso 0.39(3) 1 calc R U P A 2
H27E H 1.169886 0.565066 0.263623 0.471 Uiso 0.39(3) 1 calc R U P A 2
H27F H 1.118426 0.602470 0.325903 0.471 Uiso 0.39(3) 1 calc R U P A 2
C31 C 0.7675(6) 0.9224(5) -0.0619(4) 0.097(3) Uani 1 1 d D U . . .
C32 C 0.7104(6) 0.8688(6) -0.0220(5) 0.121(3) Uani 1 1 d D U . . .
H32 H 0.732159 0.826752 0.009398 0.145 Uiso 1 1 calc R U . . .
C33 C 0.6181(6) 0.8769(6) -0.0281(5) 0.131(4) Uani 1 1 d D U . . .
H33 H 0.577854 0.839887 -0.002922 0.157 Uiso 1 1 calc R U . . .
C34 C 0.5909(6) 0.9414(7) -0.0727(6) 0.134(4) Uani 1 1 d D U . . .
C35 C 0.6446(7) 0.9993(7) -0.1116(6) 0.146(4) Uani 1 1 d D U . . .
H35 H 0.621865 1.044266 -0.139179 0.175 Uiso 1 1 calc R U . . .
C36 C 0.7346(6) 0.9859(6) -0.1068(5) 0.119(3) Uani 1 1 d D U . . .
H36 H 0.774850 1.021050 -0.135005 0.143 Uiso 1 1 calc R U . . .
O30 O 0.5000(5) 0.9595(6) -0.0827(5) 0.193(4) Uani 1 1 d D U . . .
C37 C 0.4387(7) 0.9043(8) -0.0452(7) 0.204(7) Uani 1 1 d D U . . .
H37A H 0.379239 0.921593 -0.055319 0.305 Uiso 1 1 calc R U . . .
H37B H 0.454069 0.854135 -0.058883 0.305 Uiso 1 1 calc R U . . .
H37C H 0.440622 0.899247 0.004362 0.305 Uiso 1 1 calc R U . . .
C41 C 0.9115(11) 0.7960(8) -0.0725(8) 0.082(5) Uiso 0.601(13) 1 d D U P B 1
C42 C 0.8669(11) 0.7802(9) -0.1248(8) 0.117(6) Uiso 0.601(13) 1 d D U P B 1
H42 H 0.831281 0.819163 -0.148933 0.140 Uiso 0.601(13) 1 calc R U P B 1
C43 C 0.8765(12) 0.7039(9) -0.1410(9) 0.141(7) Uiso 0.601(13) 1 d D U P B 1
H43 H 0.847878 0.690779 -0.175915 0.169 Uiso 0.601(13) 1 calc R U P B 1
C44 C 0.9295(16) 0.6506(11) -0.1031(11) 0.171(9) Uiso 0.601(13) 1 d D U P B 1
C45 C 0.9703(15) 0.6617(10) -0.0487(11) 0.163(8) Uiso 0.601(13) 1 d D U P B 1
H45 H 0.999208 0.620555 -0.021036 0.195 Uiso 0.601(13) 1 calc R U P B 1
C46 C 0.9660(15) 0.7412(10) -0.0367(12) 0.132(7) Uiso 0.601(13) 1 d D U P B 1
H46 H 0.999640 0.755037 -0.005097 0.159 Uiso 0.601(13) 1 calc R U P B 1
O40 O 0.9376(13) 0.5735(11) -0.1222(12) 0.244(9) Uiso 0.601(13) 1 d D U P B 1
C47 C 1.0199(17) 0.5346(17) -0.1328(18) 0.274(15) Uiso 0.601(13) 1 d D U P B 1
H47A H 1.012034 0.484618 -0.145024 0.410 Uiso 0.601(13) 1 calc R U P B 1
H47B H 1.057779 0.565743 -0.170365 0.410 Uiso 0.601(13) 1 calc R U P B 1
H47C H 1.047239 0.526211 -0.090469 0.410 Uiso 0.601(13) 1 calc R U P B 1
C41' C 0.9429(16) 0.7911(10) -0.0661(10) 0.069(6) Uiso 0.399(13) 1 d D U P B 2
C42' C 0.986(2) 0.7430(13) -0.0161(13) 0.115(9) Uiso 0.399(13) 1 d D U P B 2
H42' H 0.995021 0.761617 0.023725 0.138 Uiso 0.399(13) 1 calc R U P B 2
C43' C 1.0157(17) 0.6666(12) -0.0234(12) 0.123(9) Uiso 0.399(13) 1 d D U P B 2
H43' H 1.044672 0.633753 0.010882 0.148 Uiso 0.399(13) 1 calc R U P B 2
C44' C 1.001(2) 0.6420(13) -0.0818(14) 0.177(12) Uiso 0.399(13) 1 d D U P B 2
C45' C 0.944(2) 0.6815(14) -0.1259(15) 0.162(11) Uiso 0.399(13) 1 d D U P B 2
H45' H 0.922353 0.657569 -0.158390 0.195 Uiso 0.399(13) 1 calc R U P B 2
C46' C 0.9195(16) 0.7598(12) -0.1202(10) 0.098(7) Uiso 0.399(13) 1 d D U P B 2
H46' H 0.887064 0.790963 -0.153151 0.118 Uiso 0.399(13) 1 calc R U P B 2
O40' O 1.0177(18) 0.5582(13) -0.0814(16) 0.237(13) Uiso 0.399(13) 1 d D U P B 2
C47' C 0.938(3) 0.520(2) -0.077(3) 0.32(3) Uiso 0.399(13) 1 d D U P B 2
H47D H 0.950998 0.465080 -0.076812 0.481 Uiso 0.399(13) 1 calc R U P B 2
H47E H 0.899851 0.526617 -0.034239 0.481 Uiso 0.399(13) 1 calc R U P B 2
H47F H 0.907702 0.542859 -0.116618 0.481 Uiso 0.399(13) 1 calc R U P B 2
P1 P 1.02341(16) 1.00872(16) 0.23574(11) 0.0871(7) Uani 1 1 d D U . . .
C121 C 0.9469(11) 1.0794(10) 0.2633(8) 0.163(6) Uiso 0.688(10) 1 d D U P C 1
H12A H 0.980949 1.125461 0.261205 0.196 Uiso 0.688(10) 1 calc R U P C 1
H12B H 0.907652 1.093597 0.227303 0.196 Uiso 0.688(10) 1 calc R U P C 1
C122 C 0.8901(12) 1.0698(12) 0.3285(9) 0.198(6) Uiso 0.688(10) 1 d D U P C 1
H122 H 0.838577 1.041501 0.333723 0.237 Uiso 0.688(10) 1 calc R U P C 1
C123 C 0.9077(16) 1.1003(14) 0.3835(10) 0.266(11) Uiso 0.688(10) 1 d D U P C 1
H12C H 0.958855 1.128847 0.379249 0.319 Uiso 0.688(10) 1 calc R U P C 1
H12D H 0.868607 1.092764 0.425502 0.319 Uiso 0.688(10) 1 calc R U P C 1
C12A C 0.9126(14) 1.0348(17) 0.2723(19) 0.166(7) Uiso 0.312(10) 1 d D U P C 2
H12E H 0.871644 1.001038 0.259423 0.199 Uiso 0.312(10) 1 calc R U P C 2
H12F H 0.909308 1.022619 0.323211 0.199 Uiso 0.312(10) 1 calc R U P C 2
C12B C 0.880(2) 1.1163(19) 0.2527(19) 0.185(7) Uiso 0.312(10) 1 d D U P C 2
H12G H 0.839940 1.129896 0.219574 0.222 Uiso 0.312(10) 1 calc R U P C 2
C12C C 0.908(3) 1.1712(19) 0.284(2) 0.224(11) Uiso 0.312(10) 1 d D U P C 2
H12H H 0.947149 1.156842 0.316602 0.268 Uiso 0.312(10) 1 calc R U P C 2
H12I H 0.887415 1.223505 0.271887 0.268 Uiso 0.312(10) 1 calc R U P C 2
C111 C 1.0890(5) 0.9745(5) 0.3053(4) 0.085(2) Uani 1 1 d D U . . .
C112 C 1.0594(6) 0.9157(5) 0.3607(4) 0.100(3) Uani 1 1 d D U . . .
H112 H 1.004703 0.893709 0.361207 0.120 Uiso 1 1 calc R U . . .
C113 C 1.1084(8) 0.8887(7) 0.4151(5) 0.141(4) Uani 1 1 d D U . . .
H113 H 1.088398 0.847795 0.451257 0.169 Uiso 1 1 calc R U . . .
C114 C 1.1863(9) 0.9227(8) 0.4150(6) 0.149(5) Uani 1 1 d D U . . .
H114 H 1.218142 0.906275 0.452977 0.179 Uiso 1 1 calc R U . . .
C115 C 1.2197(8) 0.9798(8) 0.3616(6) 0.163(5) Uani 1 1 d D U . . .
H115 H 1.274838 1.000893 0.361224 0.196 Uiso 1 1 calc R U . . .
C116 C 1.1684(7) 1.0054(6) 0.3076(5) 0.123(3) Uani 1 1 d D U . . .
H116 H 1.189403 1.045756 0.271215 0.148 Uiso 1 1 calc R U . . .
Te3 Te 0.41195(3) 0.63407(3) 0.45809(3) 0.0829(2) Uani 1 1 d . U . . .
Te4 Te 0.63703(3) 0.57776(3) 0.41798(3) 0.0831(2) Uani 1 1 d . U . . .
O4 O 0.5363(3) 0.6561(3) 0.4118(3) 0.0821(15) Uani 1 1 d . U . . .
O5 O 0.2602(3) 0.6309(4) 0.5035(3) 0.108(2) Uani 1 1 d . U . . .
O6 O 0.2280(3) 0.5004(4) 0.5890(3) 0.108(2) Uani 1 1 d . U . . .
C51 C 0.3646(5) 0.6850(5) 0.3614(4) 0.082(2) Uani 1 1 d D U . . .
C52 C 0.4094(5) 0.6669(5) 0.3004(4) 0.100(3) Uani 1 1 d D U . . .
H52 H 0.457608 0.630103 0.301682 0.120 Uiso 1 1 calc R U . . .
C53 C 0.3829(6) 0.7036(5) 0.2359(4) 0.105(3) Uani 1 1 d D U . . .
H53 H 0.411186 0.690090 0.194007 0.126 Uiso 1 1 calc R U . . .
C54 C 0.3140(6) 0.7602(6) 0.2358(4) 0.104(3) Uani 1 1 d D U . . .
C55 C 0.2698(6) 0.7792(5) 0.2962(4) 0.100(3) Uani 1 1 d D U . . .
H55 H 0.223105 0.817441 0.294735 0.120 Uiso 1 1 calc R U . . .
C56 C 0.2947(5) 0.7415(5) 0.3598(4) 0.095(3) Uani 1 1 d D U . . .
H56 H 0.264529 0.754023 0.401579 0.114 Uiso 1 1 calc R U . . .
O50 O 0.2826(4) 0.8008(4) 0.1735(4) 0.131(3) Uani 1 1 d D U . . .
C57 C 0.3202(8) 0.7784(7) 0.1099(5) 0.170(6) Uani 1 1 d D U . . .
H57A H 0.293189 0.810414 0.071840 0.255 Uiso 1 1 calc R U . . .
H57B H 0.383714 0.785620 0.102373 0.255 Uiso 1 1 calc R U . . .
H57C H 0.309428 0.723975 0.111921 0.255 Uiso 1 1 calc R U . . .
C61 C 0.4023(6) 0.7425(5) 0.4930(4) 0.090(2) Uani 1 1 d D U . . .
C62 C 0.3492(7) 0.7536(7) 0.5544(5) 0.129(4) Uani 1 1 d D U . . .
H62 H 0.320179 0.711555 0.584145 0.155 Uiso 1 1 calc R U . . .
C63 C 0.3397(8) 0.8291(8) 0.5714(6) 0.150(4) Uani 1 1 d D U . . .
H63 H 0.301354 0.838268 0.611197 0.180 Uiso 1 1 calc R U . . .
C64 C 0.3868(9) 0.8888(7) 0.5293(7) 0.142(4) Uani 1 1 d D U . . .
C65 C 0.4404(7) 0.8760(7) 0.4715(6) 0.137(4) Uani 1 1 d D U . . .
H65 H 0.473109 0.917217 0.443815 0.165 Uiso 1 1 calc R U . . .
C66 C 0.4484(6) 0.8039(6) 0.4520(5) 0.106(3) Uani 1 1 d D U . . .
H66 H 0.485188 0.796714 0.410910 0.128 Uiso 1 1 calc R U . . .
O60 O 0.3799(7) 0.9684(6) 0.5409(6) 0.213(4) Uani 1 1 d D U . . .
C67 C 0.3394(14) 0.9865(12) 0.6027(9) 0.299(11) Uani 1 1 d D U . . .
H67A H 0.341079 1.042227 0.600860 0.449 Uiso 1 1 calc R U . . .
H67B H 0.278076 0.971467 0.610809 0.449 Uiso 1 1 calc R U . . .
H67C H 0.370336 0.958577 0.640324 0.449 Uiso 1 1 calc R U . . .
C71 C 0.6678(5) 0.6013(5) 0.3082(4) 0.088(3) Uani 1 1 d D U . . .
C72 C 0.6986(6) 0.5430(6) 0.2687(5) 0.111(3) Uani 1 1 d D U . . .
H72 H 0.707550 0.491069 0.291188 0.133 Uiso 1 1 calc R U . . .
C73 C 0.7160(7) 0.5631(7) 0.1951(5) 0.137(4) Uani 1 1 d D U . . .
H73 H 0.739193 0.525110 0.168772 0.165 Uiso 1 1 calc R U . . .
C74 C 0.6990(8) 0.6369(7) 0.1632(5) 0.140(5) Uani 1 1 d D U . . .
C75 C 0.6690(7) 0.6933(7) 0.1993(5) 0.125(4) Uani 1 1 d D U . . .
H75 H 0.659560 0.744670 0.175537 0.150 Uiso 1 1 calc R U . . .
C76 C 0.6518(6) 0.6760(5) 0.2718(5) 0.109(3) Uani 1 1 d D U . . .
H76 H 0.628960 0.715597 0.296475 0.130 Uiso 1 1 calc R U . . .
O70 O 0.7126(7) 0.6639(6) 0.0886(4) 0.190(4) Uani 1 1 d D U . . .
C77 C 0.7488(12) 0.6095(10) 0.0499(8) 0.283(10) Uani 1 1 d D U . . .
H77A H 0.755374 0.633000 0.000768 0.425 Uiso 1 1 calc R U . . .
H77B H 0.806660 0.590966 0.062991 0.425 Uiso 1 1 calc R U . . .
H77C H 0.710099 0.565918 0.058379 0.425 Uiso 1 1 calc R U . . .
C81 C 0.7165(5) 0.6678(5) 0.4309(5) 0.086(3) Uani 1 1 d D U . . .
C82 C 0.6822(6) 0.7166(6) 0.4760(5) 0.104(3) Uani 1 1 d D U . . .
H82 H 0.623737 0.710839 0.499001 0.125 Uiso 1 1 calc R U . . .
C83 C 0.7329(6) 0.7741(5) 0.4881(5) 0.106(3) Uani 1 1 d D U . . .
H83 H 0.709181 0.807042 0.519259 0.127 Uiso 1 1 calc R U . . .
C84 C 0.8172(7) 0.7825(6) 0.4543(5) 0.106(3) Uani 1 1 d D U . . .
C85 C 0.8550(6) 0.7350(6) 0.4092(5) 0.105(3) Uani 1 1 d D U . . .
H85 H 0.913747 0.740921 0.387009 0.126 Uiso 1 1 calc R U . . .
C86 C 0.8022(5) 0.6764(5) 0.3973(4) 0.095(3) Uani 1 1 d D U . . .
H86 H 0.825837 0.643330 0.366283 0.114 Uiso 1 1 calc R U . . .
O80 O 0.8738(5) 0.8404(5) 0.4631(4) 0.141(3) Uani 1 1 d D U . . .
C87 C 0.8444(8) 0.8878(7) 0.5151(7) 0.173(6) Uani 1 1 d D U . . .
H87A H 0.889716 0.924168 0.514888 0.260 Uiso 1 1 calc R U . . .
H87B H 0.789645 0.916539 0.504747 0.260 Uiso 1 1 calc R U . . .
H87C H 0.834254 0.854458 0.560710 0.260 Uiso 1 1 calc R U . . .
P2 P 0.19424(15) 0.57091(16) 0.53968(13) 0.0969(8) Uani 1 1 d D U . . .
C221 C 0.1408(9) 0.5347(8) 0.4773(7) 0.181(5) Uiso 1 1 d D U . . .
H22A H 0.095892 0.498413 0.502930 0.218 Uiso 0.574(10) 1 calc R U P D 1
H22B H 0.109579 0.578743 0.450583 0.218 Uiso 0.574(10) 1 calc R U P D 1
H22C H 0.178539 0.492131 0.461299 0.218 Uiso 0.426(10) 1 calc R U P D 2
H22D H 0.084453 0.512728 0.500984 0.218 Uiso 0.426(10) 1 calc R U P D 2
C222 C 0.2000(13) 0.4946(12) 0.4279(10) 0.198(7) Uiso 0.574(10) 1 d D U P D 1
H222 H 0.246468 0.521703 0.398320 0.237 Uiso 0.574(10) 1 calc R U P D 1
C223 C 0.1887(18) 0.4196(12) 0.4243(14) 0.272(13) Uiso 0.574(10) 1 d D U P D 1
H22J H 0.142455 0.392070 0.453638 0.327 Uiso 0.574(10) 1 calc R U P D 1
H22K H 0.227115 0.394982 0.392449 0.327 Uiso 0.574(10) 1 calc R U P D 1
C22B C 0.1224(18) 0.5938(16) 0.4154(12) 0.208(7) Uiso 0.426(10) 1 d D U P D 2
H22G H 0.165667 0.630130 0.394735 0.250 Uiso 0.426(10) 1 calc R U P D 2
C22C C 0.047(2) 0.597(2) 0.3879(17) 0.250(15) Uiso 0.426(10) 1 d D U P D 2
H22H H 0.002654 0.561666 0.407751 0.300 Uiso 0.426(10) 1 calc R U P D 2
H22I H 0.037727 0.635733 0.348678 0.300 Uiso 0.426(10) 1 calc R U P D 2
C211 C 0.1010(7) 0.6138(7) 0.5835(6) 0.063(3) Uiso 0.568(10) 1 d D U P E 1
C212 C 0.0535(11) 0.6762(9) 0.5521(9) 0.170(8) Uiso 0.568(10) 1 d D U P E 1
H212 H 0.073032 0.696845 0.505073 0.204 Uiso 0.568(10) 1 calc R U P E 1
C213 C -0.0218(12) 0.7120(11) 0.5842(11) 0.190(9) Uiso 0.568(10) 1 d D U P E 1
H213 H -0.051657 0.754592 0.558979 0.228 Uiso 0.568(10) 1 calc R U P E 1
C214 C -0.0506(11) 0.6855(11) 0.6502(10) 0.154(8) Uiso 0.568(10) 1 d D U P E 1
H214 H -0.100205 0.710176 0.672712 0.185 Uiso 0.568(10) 1 calc R U P E 1
C215 C -0.0087(12) 0.6227(11) 0.6858(9) 0.182(9) Uiso 0.568(10) 1 d D U P E 1
H215 H -0.029984 0.603099 0.732683 0.218 Uiso 0.568(10) 1 calc R U P E 1
C216 C 0.0666(11) 0.5870(9) 0.6522(8) 0.136(7) Uiso 0.568(10) 1 d D U P E 1
H216 H 0.094647 0.543218 0.677495 0.163 Uiso 0.568(10) 1 calc R U P E 1
C21A C 0.1348(13) 0.6409(13) 0.6077(13) 0.138(9) Uiso 0.432(10) 1 d D U P E 2
C21B C 0.0921(13) 0.7037(12) 0.5720(11) 0.138(8) Uiso 0.432(10) 1 d D U P E 2
H21B H 0.109372 0.718908 0.523771 0.166 Uiso 0.432(10) 1 calc R U P E 2
C21C C 0.0237(13) 0.7458(11) 0.6051(12) 0.146(9) Uiso 0.432(10) 1 d D U P E 2
H21C H -0.004371 0.789226 0.579449 0.175 Uiso 0.432(10) 1 calc R U P E 2
C21D C -0.0023(13) 0.7241(13) 0.6744(12) 0.141(9) Uiso 0.432(10) 1 d D U P E 2
H21D H -0.049592 0.751346 0.696984 0.170 Uiso 0.432(10) 1 calc R U P E 2
C21E C 0.0395(16) 0.6639(15) 0.7099(11) 0.180(11) Uiso 0.432(10) 1 d D U P E 2
H21E H 0.022455 0.649991 0.758254 0.216 Uiso 0.432(10) 1 calc R U P E 2
C21F C 0.1083(16) 0.6206(14) 0.6777(14) 0.223(12) Uiso 0.432(10) 1 d D U P E 2
H21F H 0.136140 0.577579 0.704112 0.268 Uiso 0.432(10) 1 calc R U P E 2

loop_
_atom_site_aniso_label
_atom_site_aniso_U_11
_atom_site_aniso_U_22
_atom_site_aniso_U_33
_atom_site_aniso_U_23
_atom_site_aniso_U_13
_atom_site_aniso_U_12
I1 0.0851(4) 0.0927(5) 0.0982(4) 0.0020(4) -0.0101(3) 0.0016(3)
I2 0.1233(5) 0.1125(5) 0.0920(5) -0.0030(4) -0.0182(4) -0.0238(4)
Te1 0.0675(3) 0.0796(4) 0.0661(3) 0.0039(3) -0.0075(2) -0.0101(3)
Te2 0.0889(4) 0.0817(4) 0.0679(3) -0.0030(3) -0.0101(3) -0.0184(3)
O1 0.082(3) 0.085(4) 0.061(3) 0.001(3) -0.009(2) -0.019(3)
O2 0.092(4) 0.116(5) 0.073(4) -0.008(3) -0.020(3) -0.025(3)
O3 0.167(6) 0.125(5) 0.072(4) 0.001(4) -0.012(4) -0.071(4)
C11 0.059(4) 0.089(6) 0.064(5) -0.002(4) -0.003(4) -0.014(4)
C12 0.081(5) 0.114(7) 0.053(4) 0.006(4) -0.006(4) -0.017(5)
C13 0.062(5) 0.114(7) 0.080(6) 0.005(5) -0.008(4) -0.005(4)
C14 0.063(5) 0.110(7) 0.079(6) 0.005(5) -0.004(4) -0.005(4)
C15 0.098(6) 0.097(6) 0.050(4) -0.004(4) 0.004(4) -0.015(5)
C16 0.077(5) 0.090(6) 0.064(5) -0.005(4) -0.005(4) -0.002(4)
O10 0.068(3) 0.152(6) 0.094(4) 0.005(4) 0.006(3) -0.015(4)
C17 0.089(7) 0.202(12) 0.130(9) 0.009(8) 0.004(6) 0.008(7)
C21 0.069(5) 0.083(6) 0.073(5) 0.000(4) -0.017(4) -0.003(4)
C22 0.107(7) 0.092(7) 0.138(8) 0.030(6) -0.044(6) -0.010(5)
C23 0.121(8) 0.104(9) 0.203(11) 0.034(8) -0.048(8) -0.005(7)
C24 0.171(10) 0.093(8) 0.166(10) 0.038(7) -0.024(9) 0.019(8)
C25 0.106(7) 0.084(7) 0.160(9) 0.011(7) 0.002(7) -0.006(6)
C26 0.091(6) 0.088(7) 0.099(6) -0.016(5) -0.016(5) -0.015(5)
C31 0.106(6) 0.101(7) 0.084(6) 0.004(5) -0.032(5) -0.023(5)
C32 0.099(7) 0.160(10) 0.107(7) -0.012(7) -0.026(6) -0.027(7)
C33 0.105(8) 0.159(10) 0.127(9) -0.005(8) -0.021(6) -0.045(7)
C34 0.095(7) 0.167(11) 0.135(9) 0.011(8) -0.041(6) -0.030(7)
C35 0.145(10) 0.161(11) 0.128(9) 0.012(8) -0.049(8) -0.020(8)
C36 0.100(7) 0.142(9) 0.111(7) 0.008(7) -0.038(6) -0.018(6)
O30 0.127(6) 0.234(10) 0.191(8) 0.054(7) -0.052(6) -0.028(6)
C37 0.114(9) 0.217(15) 0.244(16) 0.038(12) 0.002(9) -0.050(10)
P1 0.0978(16) 0.0981(19) 0.0632(14) -0.0095(13) -0.0091(12) -0.0080(14)
C111 0.085(5) 0.101(6) 0.066(5) -0.013(5) -0.001(4) -0.018(5)
C112 0.103(6) 0.111(7) 0.084(6) -0.016(6) -0.011(5) -0.005(6)
C113 0.151(10) 0.166(11) 0.100(8) -0.004(7) -0.040(7) 0.018(9)
C114 0.179(12) 0.187(13) 0.104(9) -0.047(8) -0.083(9) 0.036(10)
C115 0.151(10) 0.229(15) 0.136(10) -0.056(10) -0.072(9) -0.029(10)
C116 0.131(8) 0.135(9) 0.105(8) -0.013(6) -0.016(6) -0.042(7)
Te3 0.0788(4) 0.0883(4) 0.0724(4) 0.0020(3) 0.0000(3) -0.0098(3)
Te4 0.0763(3) 0.0861(4) 0.0789(4) -0.0002(3) 0.0001(3) -0.0130(3)
O4 0.072(3) 0.084(4) 0.081(3) 0.001(3) 0.001(2) -0.010(3)
O5 0.077(3) 0.119(5) 0.112(4) 0.001(4) 0.018(3) -0.018(3)
O6 0.087(4) 0.119(5) 0.108(4) -0.003(4) -0.009(3) 0.004(3)
C51 0.079(5) 0.087(6) 0.078(6) -0.011(5) -0.007(4) -0.011(5)
C52 0.096(6) 0.110(7) 0.083(6) 0.004(6) -0.014(5) 0.010(5)
C53 0.101(6) 0.116(8) 0.083(6) 0.002(6) 0.001(5) 0.016(6)
C54 0.081(6) 0.121(8) 0.097(7) 0.012(6) -0.009(5) -0.010(5)
C55 0.098(6) 0.098(7) 0.097(7) -0.011(6) -0.010(5) 0.015(5)
C56 0.100(6) 0.101(7) 0.080(6) -0.013(5) -0.012(5) 0.013(5)
O50 0.113(5) 0.159(7) 0.099(5) 0.029(5) -0.024(4) 0.011(4)
C57 0.182(11) 0.226(15) 0.080(8) 0.017(9) -0.022(8) 0.025(10)
C61 0.101(6) 0.093(7) 0.079(6) -0.030(5) -0.006(5) -0.002(5)
C62 0.150(9) 0.139(10) 0.090(7) -0.028(7) 0.020(6) -0.004(8)
C63 0.147(10) 0.159(12) 0.144(10) -0.056(10) 0.006(8) 0.022(9)
C64 0.148(10) 0.146(12) 0.139(11) -0.046(10) -0.020(8) 0.002(9)
C65 0.138(9) 0.120(10) 0.144(10) -0.022(9) 0.012(8) -0.017(8)
C66 0.102(7) 0.096(8) 0.122(8) -0.028(7) -0.007(6) -0.008(6)
O60 0.249(11) 0.189(10) 0.227(12) -0.119(9) -0.031(9) 0.026(8)
C67 0.36(3) 0.31(2) 0.26(2) -0.16(2) 0.00(2) -0.06(2)
C71 0.081(5) 0.093(7) 0.087(6) -0.009(6) -0.002(4) -0.016(5)
C72 0.129(8) 0.099(8) 0.102(8) -0.023(7) 0.000(6) -0.002(6)
C73 0.163(9) 0.161(11) 0.091(8) -0.060(8) 0.026(7) -0.017(9)
C74 0.159(10) 0.169(12) 0.081(8) -0.004(8) 0.016(7) -0.059(9)
C75 0.140(8) 0.146(10) 0.077(7) -0.007(7) 0.020(6) -0.040(8)
C76 0.111(7) 0.111(8) 0.096(7) 0.002(6) -0.003(5) -0.032(6)
O70 0.237(9) 0.229(11) 0.101(6) -0.050(7) 0.029(6) -0.046(8)
C77 0.31(2) 0.38(3) 0.173(16) -0.134(18) 0.022(15) 0.00(2)
C81 0.067(5) 0.090(7) 0.089(6) 0.005(5) 0.001(4) -0.012(5)
C82 0.113(7) 0.104(8) 0.086(7) 0.001(6) 0.005(5) -0.027(6)
C83 0.131(8) 0.089(7) 0.100(7) -0.022(6) -0.003(6) -0.029(6)
C84 0.115(8) 0.089(7) 0.113(8) -0.002(6) -0.016(6) -0.036(6)
C85 0.080(6) 0.098(8) 0.130(9) -0.001(6) -0.011(6) -0.019(6)
C86 0.085(6) 0.097(7) 0.097(6) -0.005(5) -0.002(5) -0.013(5)
O80 0.138(6) 0.134(7) 0.150(7) 0.001(5) -0.030(5) -0.059(5)
C87 0.182(12) 0.153(12) 0.218(15) -0.095(11) -0.048(11) -0.025(10)
P2 0.0775(14) 0.1001(19) 0.1018(18) -0.0010(15) 0.0016(13) -0.0070(13)

loop_
_atom_type_symbol
_atom_type_description
_atom_type_scat_dispersion_real
_atom_type_scat_dispersion_imag
_atom_type_scat_source
C C 0.0033 0.0016 'International Tables Vol C Tables 4.2.6.8 and 6.1.1.4'
H H 0.0000 0.0000 'International Tables Vol C Tables 4.2.6.8 and 6.1.1.4'
O O 0.0106 0.0060 'International Tables Vol C Tables 4.2.6.8 and 6.1.1.4'
P P 0.1023 0.0942 'International Tables Vol C Tables 4.2.6.8 and 6.1.1.4'
Te Te -0.5308 1.6751 'International Tables Vol C Tables 4.2.6.8 and 6.1.1.4'
I I -0.4742 1.8119 'International Tables Vol C Tables 4.2.6.8 and 6.1.1.4'

loop_
_geom_angle_atom_site_label_1
_geom_angle_atom_site_label_2
_geom_angle_atom_site_label_3
_geom_angle
_geom_angle_site_symmetry_1
_geom_angle_site_symmetry_3
_geom_angle_publ_flag
Te1 I1 Te2 56.511(15) . . ?
Te1 I1 Te2 65.428(14) . 2_775 ?
Te2 I1 Te2 90.397(18) . 2_775 ?
Te1 I1 Te1 91.434(16) . 2_775 ?
Te2 I1 Te1 64.339(15) . 2_775 ?
Te2 I1 Te1 55.455(14) 2_775 2_775 ?
Te4 I2 Te3 56.098(16) . . ?
O1 Te1 C21 90.0(3) . . ?
O1 Te1 C11 88.7(2) . . ?
C21 Te1 C11 94.2(3) . . ?
O1 Te1 O2 170.11(18) . . ?
C21 Te1 O2 82.6(3) . . ?
C11 Te1 O2 85.3(2) . . ?
O1 Te1 I1 80.30(13) . . ?
C21 Te1 I1 169.7(2) . . ?
C11 Te1 I1 88.99(19) . . ?
O2 Te1 I1 107.41(14) . . ?
O1 Te1 I1 79.84(13) . 2_775 ?
C21 Te1 I1 86.4(2) . 2_775 ?
C11 Te1 I1 168.6(2) . 2_775 ?
O2 Te1 I1 106.11(13) . 2_775 ?
I1 Te1 I1 88.566(16) . 2_775 ?
O1 Te2 C41 89.4(4) . . ?
O1 Te2 C31 91.5(3) . . ?
C41 Te2 C31 90.5(5) . . ?
O1 Te2 C41' 86.8(5) . . ?
C31 Te2 C41' 103.7(7) . . ?
O1 Te2 O3 169.5(2) . 2_775 ?
C41 Te2 O3 82.1(4) . 2_775 ?
C31 Te2 O3 82.4(3) . 2_775 ?
O1 Te2 I1 79.93(15) . . ?
C41 Te2 I1 167.8(4) . . ?
C31 Te2 I1 84.0(3) . . ?
C41' Te2 I1 164.9(5) . . ?
O3 Te2 I1 107.86(16) 2_775 . ?
O1 Te2 I1 82.43(13) . 2_775 ?
C41 Te2 I1 94.9(5) . 2_775 ?
C31 Te2 I1 171.9(3) . 2_775 ?
O3 Te2 I1 104.33(15) 2_775 2_775 ?
I1 Te2 I1 89.603(18) . 2_775 ?
Te2 O1 Te1 124.1(2) . . ?
P1 O2 Te1 135.2(3) . . ?
P1 O3 Te2 138.0(3) . 2_775 ?
C12 C11 C16 119.4(6) . . ?
C12 C11 Te1 119.2(5) . . ?
C16 C11 Te1 121.3(5) . . ?
C11 C12 C13 120.6(6) . . ?
C14 C13 C12 118.0(6) . . ?
C13 C14 C15 123.4(6) . . ?
C13 C14 O10 123.2(6) . . ?
C15 C14 O10 113.3(6) . . ?
C14 C15 C16 118.3(6) . . ?
C15 C16 C11 120.2(6) . . ?
C14 O10 C17 117.6(6) . . ?
C22 C21 C26 120.5(7) . . ?
C22 C21 Te1 119.0(6) . . ?
C26 C21 Te1 120.4(5) . . ?
C21 C22 C23 119.3(8) . . ?
C24 C23 C22 119.3(9) . . ?
C25 C24 C23 122.7(9) . . ?
C25 C24 O20 113.6(10) . . ?
C23 C24 O20 122.6(10) . . ?
C25 C24 O20' 113.6(11) . . ?
C23 C24 O20' 120.2(12) . . ?
C24 C25 C26 117.6(8) . . ?
C21 C26 C25 120.4(8) . . ?
C27 O20 C24 118.6(14) . . ?
C27' O20' C24 119(2) . . ?
C32 C31 C36 119.9(8) . . ?
C32 C31 Te2 120.5(6) . . ?
C36 C31 Te2 119.6(6) . . ?
C31 C32 C33 120.0(8) . . ?
C34 C33 C32 116.5(8) . . ?
C33 C34 C35 126.1(8) . . ?
C33 C34 O30 123.2(9) . . ?
C35 C34 O30 110.6(9) . . ?
C34 C35 C36 114.8(9) . . ?
C35 C36 C31 122.5(8) . . ?
C37 O30 C34 115.7(8) . . ?
C46 C41 C42 122.7(13) . . ?
C46 C41 Te2 118.0(11) . . ?
C42 C41 Te2 119.1(10) . . ?
C41 C42 C43 118.8(12) . . ?
C44 C43 C42 116.7(13) . . ?
C45 C44 C43 126.8(14) . . ?
C45 C44 O40 118.7(14) . . ?
C43 C44 O40 114.4(15) . . ?
C44 C45 C46 115.6(14) . . ?
C41 C46 C45 118.8(14) . . ?
C47 O40 C44 121.3(19) . . ?
C42' C41' C46' 118.7(15) . . ?
C42' C41' Te2 118.6(13) . . ?
C46' C41' Te2 122.5(13) . . ?
C41' C42' C43' 121.2(16) . . ?
C44' C43' C42' 117.6(15) . . ?
C43' C44' C45' 122.7(17) . . ?
C43' C44' O40' 115.8(18) . . ?
C45' C44' O40' 117.0(17) . . ?
C44' C45' C46' 117.0(16) . . ?
C41' C46' C45' 120.6(15) . . ?
C47' O40' C44' 111(2) . . ?
O2 P1 O3 116.9(4) . . ?
O2 P1 C121 114.4(7) . . ?
O3 P1 C121 101.6(6) . . ?
O2 P1 C12A 85.4(11) . . ?
O3 P1 C12A 126.6(11) . . ?
O2 P1 C111 108.5(4) . . ?
O3 P1 C111 108.0(4) . . ?
C121 P1 C111 106.7(7) . . ?
C12A P1 C111 109.1(13) . . ?
C122 C121 P1 125.3(14) . . ?
C123 C122 C121 122.6(16) . . ?
C12B C12A P1 118(2) . . ?
C12C C12B C12A 118.4(18) . . ?
C116 C111 C112 116.8(7) . . ?
C116 C111 P1 122.5(7) . . ?
C112 C111 P1 120.7(6) . . ?
C113 C112 C111 121.8(8) . . ?
C114 C113 C112 118.7(9) . . ?
C113 C114 C115 122.3(10) . . ?
C114 C115 C116 117.3(9) . . ?
C111 C116 C115 123.1(9) . . ?
O4 Te3 C61 90.0(3) . . ?
O4 Te3 C51 88.9(2) . . ?
C61 Te3 C51 93.1(3) . . ?
O4 Te3 O5 170.0(2) . . ?
C61 Te3 O5 83.0(3) . . ?
C51 Te3 O5 84.4(2) . . ?
O4 Te3 I2 82.04(13) . 2_666 ?
C61 Te3 I2 86.8(2) . 2_666 ?
C51 Te3 I2 170.9(2) . 2_666 ?
O5 Te3 I2 104.57(14) . 2_666 ?
O4 Te3 I2 80.59(16) . . ?
C61 Te3 I2 170.0(2) . . ?
C51 Te3 I2 90.0(2) . . ?
O5 Te3 I2 106.76(16) . . ?
I2 Te3 I2 88.60(2) 2_666 . ?
O4 Te4 C71 89.9(3) . . ?
O4 Te4 C81 87.8(3) . . ?
C71 Te4 C81 93.4(3) . . ?
O4 Te4 O6 170.29(19) . 2_666 ?
C71 Te4 O6 83.1(3) . 2_666 ?
C81 Te4 O6 86.0(3) . 2_666 ?
O4 Te4 I2 83.54(15) . . ?
C71 Te4 I2 86.1(2) . . ?
C81 Te4 I2 171.3(2) . . ?
O6 Te4 I2 102.59(15) 2_666 . ?
O4 Te4 I2 77.68(14) . 2_666 ?
C71 Te4 I2 166.6(2) . 2_666 ?
C81 Te4 I2 91.2(2) . 2_666 ?
O6 Te4 I2 109.83(14) 2_666 2_666 ?
I2 Te4 I2 87.492(19) . 2_666 ?
Te4 O4 Te3 123.6(2) . . ?
P2 O5 Te3 137.9(4) . . ?
P2 O6 Te4 132.0(3) . 2_666 ?
C52 C51 C56 120.3(7) . . ?
C52 C51 Te3 119.0(6) . . ?
C56 C51 Te3 120.4(6) . . ?
C51 C52 C53 119.8(8) . . ?
C54 C53 C52 118.5(8) . . ?
C55 C54 C53 121.9(7) . . ?
C55 C54 O50 115.3(8) . . ?
C53 C54 O50 122.7(8) . . ?
C54 C55 C56 119.4(8) . . ?
C55 C56 C51 119.9(8) . . ?
C57 O50 C54 117.8(7) . . ?
C66 C61 C62 119.5(9) . . ?
C66 C61 Te3 118.3(7) . . ?
C62 C61 Te3 122.1(8) . . ?
C61 C62 C63 119.2(9) . . ?
C64 C63 C62 119.5(10) . . ?
C65 C64 C63 120.2(11) . . ?
C65 C64 O60 115.8(12) . . ?
C63 C64 O60 123.9(11) . . ?
C64 C65 C66 121.6(10) . . ?
C61 C66 C65 119.8(9) . . ?
C67 O60 C64 121.2(13) . . ?
C76 C71 C72 117.4(8) . . ?
C76 C71 Te4 119.3(7) . . ?
C72 C71 Te4 123.1(6) . . ?
C71 C72 C73 119.8(8) . . ?
C74 C73 C72 119.6(9) . . ?
C75 C74 C73 121.8(10) . . ?
C75 C74 O70 113.6(10) . . ?
C73 C74 O70 124.6(11) . . ?
C74 C75 C76 120.2(10) . . ?
C71 C76 C75 121.0(9) . . ?
C77 O70 C74 115.6(12) . . ?
C82 C81 C86 119.5(8) . . ?
C82 C81 Te4 118.8(6) . . ?
C86 C81 Te4 121.7(7) . . ?
C81 C82 C83 120.7(9) . . ?
C84 C83 C82 119.4(9) . . ?
C83 C84 C85 122.3(8) . . ?
C83 C84 O80 123.2(9) . . ?
C85 C84 O80 114.5(9) . . ?
C84 C85 C86 117.6(8) . . ?
C81 C86 C85 120.5(8) . . ?
C84 O80 C87 119.1(8) . . ?
O5 P2 O6 117.6(3) . . ?
O5 P2 C211 111.3(5) . . ?
O6 P2 C211 108.9(5) . . ?
O5 P2 C221 110.9(5) . . ?
O6 P2 C221 107.4(5) . . ?
C211 P2 C221 99.0(6) . . ?
O5 P2 C21A 93.0(7) . . ?
O6 P2 C21A 102.1(7) . . ?
C221 P2 C21A 125.9(8) . . ?
C222 C221 P2 115.7(12) . . ?
C22B C221 P2 115.0(13) . . ?
C223 C222 C221 121.2(17) . . ?
C22C C22B C221 122.6(18) . . ?
C212 C211 C216 113.2(12) . . ?
C212 C211 P2 122.8(11) . . ?
C216 C211 P2 124.0(10) . . ?
C211 C212 C213 125.1(15) . . ?
C214 C213 C212 119.3(15) . . ?
C213 C214 C215 120.1(15) . . ?
C214 C215 C216 119.7(15) . . ?
C211 C216 C215 122.5(13) . . ?
C21B C21A C21F 117.7(16) . . ?
C21B C21A P2 109.5(16) . . ?
C21F C21A P2 128.4(16) . . ?
C21A C21B C21C 121.6(16) . . ?
C21D C21C C21B 119.8(16) . . ?
C21E C21D C21C 119.2(16) . . ?
C21D C21E C21F 122.0(17) . . ?
C21A C21F C21E 119.7(17) . . ?

loop_
_geom_bond_atom_site_label_1
_geom_bond_atom_site_label_2
_geom_bond_distance
_geom_bond_site_symmetry_2
_geom_bond_publ_flag
I1 Te1 3.6559(7) . ?
I1 Te2 3.6770(9) . ?
I1 Te2 3.6856(8) 2_775 ?
I1 Te1 3.7738(8) 2_775 ?
I2 Te4 3.6486(9) . ?
I2 Te3 3.7472(10) . ?
Te1 O1 1.974(5) . ?
Te1 C21 2.098(7) . ?
Te1 C11 2.113(6) . ?
Te1 O2 2.342(5) . ?
Te2 O1 1.957(4) . ?
Te2 C41 2.099(13) . ?
Te2 C31 2.103(8) . ?
Te2 C41' 2.173(17) . ?
Te2 O3 2.349(5) 2_775 ?
O2 P1 1.481(6) . ?
O3 P1 1.493(5) . ?
C11 C12 1.374(7) . ?
C11 C16 1.391(7) . ?
C12 C13 1.396(8) . ?
C13 C14 1.353(8) . ?
C14 C15 1.365(8) . ?
C14 O10 1.387(7) . ?
C15 C16 1.383(8) . ?
O10 C17 1.414(8) . ?
C21 C22 1.353(8) . ?
C21 C26 1.370(8) . ?
C22 C23 1.378(9) . ?
C23 C24 1.352(10) . ?
C24 C25 1.351(9) . ?
C24 O20 1.441(11) . ?
C24 O20' 1.450(12) . ?
C25 C26 1.383(9) . ?
O20 C27 1.438(13) . ?
O20' C27' 1.397(15) . ?
C31 C32 1.357(9) . ?
C31 C36 1.379(8) . ?
C32 C33 1.408(9) . ?
C33 C34 1.354(9) . ?
C34 C35 1.368(9) . ?
C34 O30 1.417(9) . ?
C35 C36 1.372(9) . ?
O30 C37 1.398(9) . ?
C41 C46 1.364(12) . ?
C41 C42 1.383(11) . ?
C42 C43 1.408(12) . ?
C43 C44 1.357(12) . ?
C44 C45 1.354(12) . ?
C44 O40 1.446(13) . ?
C45 C46 1.434(12) . ?
O40 C47 1.375(14) . ?
C41' C42' 1.362(13) . ?
C41' C46' 1.376(13) . ?
C42' C43' 1.394(13) . ?
C43' C44' 1.345(13) . ?
C44' C45' 1.363(13) . ?
C44' O40' 1.453(14) . ?
C45' C46' 1.400(13) . ?
O40' C47' 1.395(15) . ?
P1 C121 1.728(13) . ?
P1 C12A 1.780(18) . ?
P1 C111 1.782(8) . ?
C121 C122 1.413(12) . ?
C122 C123 1.353(12) . ?
C12A C12B 1.459(13) . ?
C12B C12C 1.341(14) . ?
C111 C116 1.355(9) . ?
C111 C112 1.378(8) . ?
C112 C113 1.372(9) . ?
C113 C114 1.349(10) . ?
C114 C115 1.354(10) . ?
C115 C116 1.385(9) . ?
Te3 O4 1.985(4) . ?
Te3 C61 2.106(9) . ?
Te3 C51 2.125(7) . ?
Te3 O5 2.328(5) . ?
Te4 O4 1.962(5) . ?
Te4 C71 2.093(8) . ?
Te4 C81 2.106(8) . ?
Te4 O6 2.361(5) 2_666 ?
O5 P2 1.490(5) . ?
O6 P2 1.508(6) . ?
C51 C52 1.361(9) . ?
C51 C56 1.385(8) . ?
C52 C53 1.398(8) . ?
C53 C54 1.375(9) . ?
C54 C55 1.353(9) . ?
C54 O50 1.411(8) . ?
C55 C56 1.378(8) . ?
O50 C57 1.400(10) . ?
C61 C66 1.366(9) . ?
C61 C62 1.378(9) . ?
C62 C63 1.402(10) . ?
C63 C64 1.360(10) . ?
C64 C65 1.334(10) . ?
C64 O60 1.433(10) . ?
C65 C66 1.366(10) . ?
O60 C67 1.353(12) . ?
C71 C76 1.371(9) . ?
C71 C72 1.400(9) . ?
C72 C73 1.401(9) . ?
C73 C74 1.332(10) . ?
C74 C75 1.329(10) . ?
C74 O70 1.430(10) . ?
C75 C76 1.381(9) . ?
O70 C77 1.356(12) . ?
C81 C82 1.360(9) . ?
C81 C86 1.364(8) . ?
C82 C83 1.373(9) . ?
C83 C84 1.346(9) . ?
C84 C85 1.358(9) . ?
C84 O80 1.411(9) . ?
C85 C86 1.406(9) . ?
O80 C87 1.429(10) . ?
P2 C211 1.731(11) . ?
P2 C221 1.785(11) . ?
P2 C21A 2.04(2) . ?
C221 C222 1.459(12) . ?
C221 C22B 1.471(13) . ?
C222 C223 1.338(13) . ?
C22B C22C 1.322(13) . ?
C211 C212 1.348(12) . ?
C211 C216 1.370(11) . ?
C212 C213 1.380(13) . ?
C213 C214 1.302(12) . ?
C214 C215 1.341(12) . ?
C215 C216 1.392(12) . ?
C21A C21B 1.349(13) . ?
C21A C21F 1.351(13) . ?
C21B C21C 1.375(13) . ?
C21C C21D 1.340(13) . ?
C21D C21E 1.310(13) . ?
C21E C21F 1.383(13) . ?

loop_
_geom_torsion_atom_site_label_1
_geom_torsion_atom_site_label_2
_geom_torsion_atom_site_label_3
_geom_torsion_atom_site_label_4
_geom_torsion
_geom_torsion_site_symmetry_1
_geom_torsion_site_symmetry_2
_geom_torsion_site_symmetry_3
_geom_torsion_site_symmetry_4
_geom_torsion_publ_flag
C16 C11 C12 C13 -0.7(13) . . . . ?
Te1 C11 C12 C13 176.1(6) . . . . ?
C11 C12 C13 C14 1.1(14) . . . . ?
C12 C13 C14 C15 -2.6(15) . . . . ?
C12 C13 C14 O10 179.6(8) . . . . ?
C13 C14 C15 C16 3.6(14) . . . . ?
O10 C14 C15 C16 -178.4(8) . . . . ?
C14 C15 C16 C11 -3.1(13) . . . . ?
C12 C11 C16 C15 1.7(13) . . . . ?
Te1 C11 C16 C15 -175.1(6) . . . . ?
C13 C14 O10 C17 5.6(14) . . . . ?
C15 C14 O10 C17 -172.4(9) . . . . ?
C26 C21 C22 C23 1.1(15) . . . . ?
Te1 C21 C22 C23 -176.3(9) . . . . ?
C21 C22 C23 C24 -1.9(18) . . . . ?
C22 C23 C24 C25 0(2) . . . . ?
C22 C23 C24 O20 167.4(15) . . . . ?
C22 C23 C24 O20' -158(2) . . . . ?
C23 C24 C25 C26 3(2) . . . . ?
O20 C24 C25 C26 -165.5(13) . . . . ?
O20' C24 C25 C26 162.0(19) . . . . ?
C22 C21 C26 C25 1.9(14) . . . . ?
Te1 C21 C26 C25 179.2(7) . . . . ?
C24 C25 C26 C21 -3.9(16) . . . . ?
C25 C24 O20 C27 166(2) . . . . ?
C23 C24 O20 C27 -3(3) . . . . ?
C25 C24 O20' C27' -162(4) . . . . ?
C23 C24 O20' C27' -3(5) . . . . ?
C36 C31 C32 C33 1.9(16) . . . . ?
Te2 C31 C32 C33 179.7(8) . . . . ?
C31 C32 C33 C34 -2.7(16) . . . . ?
C32 C33 C34 C35 -0.5(19) . . . . ?
C32 C33 C34 O30 -177.6(11) . . . . ?
C33 C34 C35 C36 4(2) . . . . ?
O30 C34 C35 C36 -178.3(10) . . . . ?
C34 C35 C36 C31 -5.1(17) . . . . ?
C32 C31 C36 C35 2.3(16) . . . . ?
Te2 C31 C36 C35 -175.6(9) . . . . ?
C33 C34 O30 C37 -2.4(19) . . . . ?
C35 C34 O30 C37 -179.9(12) . . . . ?
C46 C41 C42 C43 1(3) . . . . ?
Te2 C41 C42 C43 175.6(12) . . . . ?
C41 C42 C43 C44 0(3) . . . . ?
C42 C43 C44 C45 4(4) . . . . ?
C42 C43 C44 O40 -179.5(19) . . . . ?
C43 C44 C45 C46 -9(4) . . . . ?
O40 C44 C45 C46 175(2) . . . . ?
C42 C41 C46 C45 -6(3) . . . . ?
Te2 C41 C46 C45 179.3(18) . . . . ?
C44 C45 C46 C41 10(4) . . . . ?
C45 C44 O40 C47 -50(4) . . . . ?
C43 C44 O40 C47 133(3) . . . . ?
C46' C41' C42' C43' 8(4) . . . . ?
Te2 C41' C42' C43' -177(2) . . . . ?
C41' C42' C43' C44' 0(4) . . . . ?
C42' C43' C44' C45' -13(5) . . . . ?
C42' C43' C44' O40' -169(3) . . . . ?
C43' C44' C45' C46' 17(5) . . . . ?
O40' C44' C45' C46' 172(3) . . . . ?
C42' C41' C46' C45' -4(4) . . . . ?
Te2 C41' C46' C45' -179(2) . . . . ?
C44' C45' C46' C41' -8(5) . . . . ?
C43' C44' O40' C47' 110(4) . . . . ?
C45' C44' O40' C47' -47(5) . . . . ?
Te1 O2 P1 O3 -31.1(6) . . . . ?
Te1 O2 P1 C121 87.6(7) . . . . ?
Te1 O2 P1 C12A 98.0(13) . . . . ?
Te1 O2 P1 C111 -153.4(4) . . . . ?
Te2 O3 P1 O2 27.2(8) 2_775 . . . ?
Te2 O3 P1 C121 -98.2(8) 2_775 . . . ?
Te2 O3 P1 C12A -78.2(17) 2_775 . . . ?
Te2 O3 P1 C111 149.8(6) 2_775 . . . ?
O2 P1 C121 C122 69.4(17) . . . . ?
O3 P1 C121 C122 -163.7(16) . . . . ?
C111 P1 C121 C122 -50.6(18) . . . . ?
P1 C121 C122 C123 101(2) . . . . ?
O2 P1 C12A C12B -133(3) . . . . ?
O3 P1 C12A C12B -12(3) . . . . ?
C111 P1 C12A C12B 119(2) . . . . ?
P1 C12A C12B C12C -78(4) . . . . ?
O2 P1 C111 C116 142.5(8) . . . . ?
O3 P1 C111 C116 14.9(10) . . . . ?
C121 P1 C111 C116 -93.8(10) . . . . ?
C12A P1 C111 C116 -126.1(13) . . . . ?
O2 P1 C111 C112 -39.0(9) . . . . ?
O3 P1 C111 C112 -166.7(7) . . . . ?
C121 P1 C111 C112 84.7(10) . . . . ?
C12A P1 C111 C112 52.4(14) . . . . ?
C116 C111 C112 C113 -1.0(15) . . . . ?
P1 C111 C112 C113 -179.6(8) . . . . ?
C111 C112 C113 C114 2.1(17) . . . . ?
C112 C113 C114 C115 -3(2) . . . . ?
C113 C114 C115 C116 3(2) . . . . ?
C112 C111 C116 C115 1.0(16) . . . . ?
P1 C111 C116 C115 179.5(10) . . . . ?
C114 C115 C116 C111 -2(2) . . . . ?
C56 C51 C52 C53 -2.1(14) . . . . ?
Te3 C51 C52 C53 -175.9(7) . . . . ?
C51 C52 C53 C54 2.9(14) . . . . ?
C52 C53 C54 C55 -2.1(15) . . . . ?
C52 C53 C54 O50 179.8(8) . . . . ?
C53 C54 C55 C56 0.5(15) . . . . ?
O50 C54 C55 C56 178.8(8) . . . . ?
C54 C55 C56 C51 0.3(14) . . . . ?
C52 C51 C56 C55 0.5(14) . . . . ?
Te3 C51 C56 C55 174.2(7) . . . . ?
C55 C54 O50 C57 -174.3(10) . . . . ?
C53 C54 O50 C57 4.0(14) . . . . ?
C66 C61 C62 C63 3.7(16) . . . . ?
Te3 C61 C62 C63 -174.5(9) . . . . ?
C61 C62 C63 C64 -3.8(19) . . . . ?
C62 C63 C64 C65 1(2) . . . . ?
C62 C63 C64 O60 178.1(12) . . . . ?
C63 C64 C65 C66 1(2) . . . . ?
O60 C64 C65 C66 -175.7(11) . . . . ?
C62 C61 C66 C65 -1.1(15) . . . . ?
Te3 C61 C66 C65 177.1(8) . . . . ?
C64 C65 C66 C61 -1.4(18) . . . . ?
C65 C64 O60 C67 -169.4(15) . . . . ?
C63 C64 O60 C67 14(2) . . . . ?
C76 C71 C72 C73 3.1(13) . . . . ?
Te4 C71 C72 C73 178.6(7) . . . . ?
C71 C72 C73 C74 -3.1(17) . . . . ?
C72 C73 C74 C75 3(2) . . . . ?
C72 C73 C74 O70 -179.0(10) . . . . ?
C73 C74 C75 C76 -2(2) . . . . ?
O70 C74 C75 C76 179.4(9) . . . . ?
C72 C71 C76 C75 -2.6(13) . . . . ?
Te4 C71 C76 C75 -178.3(7) . . . . ?
C74 C75 C76 C71 2.1(16) . . . . ?
C75 C74 O70 C77 175.8(14) . . . . ?
C73 C74 O70 C77 -3(2) . . . . ?
C86 C81 C82 C83 -0.1(13) . . . . ?
Te4 C81 C82 C83 177.6(6) . . . . ?
C81 C82 C83 C84 0.5(14) . . . . ?
C82 C83 C84 C85 -1.1(15) . . . . ?
C82 C83 C84 O80 179.5(8) . . . . ?
C83 C84 C85 C86 1.2(15) . . . . ?
O80 C84 C85 C86 -179.3(7) . . . . ?
C82 C81 C86 C85 0.2(13) . . . . ?
Te4 C81 C86 C85 -177.3(6) . . . . ?
C84 C85 C86 C81 -0.8(13) . . . . ?
C83 C84 O80 C87 6.3(15) . . . . ?
C85 C84 O80 C87 -173.1(10) . . . . ?
Te3 O5 P2 O6 34.0(7) . . . . ?
Te3 O5 P2 C211 160.6(6) . . . . ?
Te3 O5 P2 C221 -90.2(7) . . . . ?
Te3 O5 P2 C21A 139.3(8) . . . . ?
Te4 O6 P2 O5 -39.6(7) 2_666 . . . ?
Te4 O6 P2 C211 -167.4(6) 2_666 . . . ?
Te4 O6 P2 C221 86.3(7) 2_666 . . . ?
Te4 O6 P2 C21A -139.6(8) 2_666 . . . ?
O5 P2 C221 C222 61.7(13) . . . . ?
O6 P2 C221 C222 -68.1(13) . . . . ?
C211 P2 C221 C222 178.8(13) . . . . ?
O5 P2 C221 C22B -36.5(17) . . . . ?
O6 P2 C221 C22B -166.3(15) . . . . ?
C21A P2 C221 C22B 73.7(19) . . . . ?
P2 C221 C222 C223 121(2) . . . . ?
P2 C221 C22B C22C -139(3) . . . . ?
O5 P2 C211 C212 51.7(8) . . . . ?
O6 P2 C211 C212 -177.1(7) . . . . ?
C221 P2 C211 C212 -65.1(9) . . . . ?
O5 P2 C211 C216 -130.1(8) . . . . ?
O6 P2 C211 C216 1.1(10) . . . . ?
C221 P2 C211 C216 113.1(9) . . . . ?
C216 C211 C212 C213 0.8(3) . . . . ?
P2 C211 C212 C213 179.2(9) . . . . ?
C211 C212 C213 C214 0.9(3) . . . . ?
C212 C213 C214 C215 -1.9(7) . . . . ?
C213 C214 C215 C216 1.3(10) . . . . ?
C212 C211 C216 C215 -1.4(7) . . . . ?
P2 C211 C216 C215 -179.8(10) . . . . ?
C214 C215 C216 C211 0.5(10) . . . . ?
C21F C21A C21B C21C -0.2(3) . . . . ?
P2 C21A C21B C21C 158.3(12) . . . . ?
C21A C21B C21C C21D -0.6(3) . . . . ?
C21B C21C C21D C21E 1.7(7) . . . . ?
C21C C21D C21E C21F -1.9(10) . . . . ?
C21B C21A C21F C21E 0.0(7) . . . . ?
P2 C21A C21F C21E -153.9(16) . . . . ?
C21D C21E C21F C21A 1.1(10) . . . . ?
